data_1566947
loop_
_publ_author_name
'Monni, Noemi N.'
'Baldov\'i, Jos\'e J.'
'Garc\'ia-L\'opez, V\'ictor'
'Oggianu, Mariangela M.'
'cadoni, enzo'
'Quochi, Francesco'
'Clemente Leon, Miguel'
'Mercuri, Maria Laura'
'Coronado, Eugenio'

_publ_section_title
;
 Reversible Tuning of Luminescence and Magnetism in a Structurally
 Flexible Erbium-Anilato MOF
;
_journal_name_full 'Chemical Science'
_journal_paper_doi 10.1039/D2SC00769J
_journal_year 2022
_chemical_formula_moiety 'C15 H10 Er N9 O8, 2(H2 O), 2.5(O)'
_chemical_formula_sum 'C15 H14 Er N9 O12.5'
_chemical_formula_weight 687.61
_space_group_crystal_system triclinic
_space_group_IT_number 2
_space_group_name_Hall '-P 1'
_space_group_name_H-M_alt 'P -1'
_atom_sites_solution_hydrogens mixed
_atom_sites_solution_primary dual
_audit_creation_date 2021-05-19
_audit_creation_method
;
Olex2 1.2
(compiled May 18 2018 14:05:52 for OlexSys, GUI svn.r5506)
;
_audit_update_record
;
2021-12-23 deposited with the CCDC.	2022-05-10 downloaded from the CCDC.
;
_cell_angle_alpha 75.154(7)
_cell_angle_beta 77.176(7)
_cell_angle_gamma 67.936(7)
_cell_formula_units_Z 2
_cell_length_a 8.9555(7)
_cell_length_b 9.4191(7)
_cell_length_c 15.4553(12)
_cell_measurement_reflns_used 4272
_cell_measurement_temperature 120.00(10)
_cell_measurement_theta_max 27.4140
_cell_measurement_theta_min 3.2630
_cell_volume 1156.33(17)
_computing_cell_refinement 'CrysAlisPro 1.171.40.84a (Rigaku OD, 2020)'
_computing_data_collection 'CrysAlisPro 1.171.40.84a (Rigaku OD, 2020)'
_computing_data_reduction 'CrysAlisPro 1.171.40.84a (Rigaku OD, 2020)'
_computing_molecular_graphics 'Olex2 (Dolomanov et al., 2009)'
_computing_publication_material 'Olex2 (Dolomanov et al., 2009)'
_computing_structure_refinement 'ShelXL (Sheldrick, 2015)'
_computing_structure_solution 'ShelXT (Sheldrick, 2015)'
_diffrn_ambient_environment N~2~
_diffrn_ambient_temperature 120.00(10)
_diffrn_detector 'CCD plate'
_diffrn_detector_area_resol_mean 16.0267
_diffrn_detector_type Sapphire3
_diffrn_measured_fraction_theta_full 0.995
_diffrn_measured_fraction_theta_max 0.835
_diffrn_measurement_details
;
List of Runs (angles in degrees, time in seconds):

  # Type    Start    End  Width  t~exp~   \w     \q     \k     \f   Frames
#--------------------------------------------------------------------------
  1  \w    -13.00  31.00   1.00    1.00    --   15.83  77.00   0.00   44
  2  \w     -9.00  82.00   1.00    1.00    --   15.83  38.00   0.00   91
  3  \w    -14.00  34.00   1.00    1.00    --   15.83  77.00-180.00   48
  4  \w    -18.00  39.00   1.00    1.00    --   15.83 -77.00  60.00   57
  5  \w    -57.00  41.00   1.00    1.00    --   15.83 -38.00-180.00   98
;
_diffrn_measurement_device 'four-circle diffractometer'
_diffrn_measurement_device_type 'SuperNova, Single source at offset/far, Sapphire3'
_diffrn_measurement_method '\w scans'
_diffrn_orient_matrix_type 'CrysAlisPro convention (1999,Acta A55,543-557)'
_diffrn_orient_matrix_UB_11 -0.0088316000
_diffrn_orient_matrix_UB_12 -0.0415654000
_diffrn_orient_matrix_UB_13 -0.0297788000
_diffrn_orient_matrix_UB_21 -0.0032731000
_diffrn_orient_matrix_UB_22 0.0650190000
_diffrn_orient_matrix_UB_23 -0.0358779000
_diffrn_orient_matrix_UB_31 0.0858012000
_diffrn_orient_matrix_UB_32 -0.0299662000
_diffrn_orient_matrix_UB_33 -0.0112015000
_diffrn_radiation_monochromator mirror
_diffrn_radiation_probe x-ray
_diffrn_radiation_type MoK\a
_diffrn_radiation_wavelength 0.71073
_diffrn_reflns_av_R_equivalents 0.0362
_diffrn_reflns_av_unetI/netI 0.0667
_diffrn_reflns_Laue_measured_fraction_full 0.995
_diffrn_reflns_Laue_measured_fraction_max 0.835
_diffrn_reflns_limit_h_max 11
_diffrn_reflns_limit_h_min -11
_diffrn_reflns_limit_k_max 12
_diffrn_reflns_limit_k_min -11
_diffrn_reflns_limit_l_max 20
_diffrn_reflns_limit_l_min -17
_diffrn_reflns_number 7799
_diffrn_reflns_point_group_measured_fraction_full 0.995
_diffrn_reflns_point_group_measured_fraction_max 0.835
_diffrn_reflns_theta_full 25.242
_diffrn_reflns_theta_max 27.870
_diffrn_reflns_theta_min 2.795
_diffrn_source 'micro-focus sealed X-ray tube'
_diffrn_source_type 'SuperNova (Mo) X-ray Source'
_exptl_absorpt_coefficient_mu 3.712
_exptl_absorpt_correction_T_max 1.00000
_exptl_absorpt_correction_T_min 0.83946
_exptl_absorpt_correction_type multi-scan
_exptl_absorpt_process_details
;
CrysAlisPro 1.171.40.84a (Rigaku Oxford Diffraction, 2020)
Empirical absorption correction using spherical harmonics,
implemented in SCALE3 ABSPACK scaling algorithm.
;
_exptl_crystal_colour red
_exptl_crystal_colour_primary red
_exptl_crystal_density_diffrn 1.975
_exptl_crystal_description prism
_exptl_crystal_F_000 670
_exptl_crystal_size_max 0.24
_exptl_crystal_size_mid 0.15
_exptl_crystal_size_min 0.07
_refine_diff_density_max 1.214
_refine_diff_density_min -1.468
_refine_diff_density_rms 0.163
_refine_ls_extinction_method none
_refine_ls_goodness_of_fit_ref 1.046
_refine_ls_hydrogen_treatment constr
_refine_ls_matrix_type full
_refine_ls_number_parameters 339
_refine_ls_number_reflns 4608
_refine_ls_number_restraints 0
_refine_ls_restrained_S_all 1.046
_refine_ls_R_factor_all 0.0414
_refine_ls_R_factor_gt 0.0354
_refine_ls_shift/su_max 0.001
_refine_ls_shift/su_mean 0.000
_refine_ls_structure_factor_coef Fsqd
_refine_ls_weighting_details 'w=1/[\s^2^(Fo^2^)+(0.0158P)^2^+1.6867P] where P=(Fo^2^+2Fc^2^)/3'
_refine_ls_weighting_scheme calc
_refine_ls_wR_factor_gt 0.0680
_refine_ls_wR_factor_ref 0.0735
_reflns_Friedel_coverage 0.000
_reflns_number_gt 4143
_reflns_number_total 4608
_reflns_threshold_expression 'I > 2\s(I)'
_cod_data_source_file d2sc00769j2.cif
_cod_data_source_block nm273a-a
_cod_original_formula_sum 'C15 H14 Er N9 O12.50'
_cod_database_code 1566947
_shelx_shelxl_version_number 2018/1
_shelx_space_group_comment
;
The symmetry employed for this shelxl refinement is uniquely defined
by the following loop, which should always be used as a source of
symmetry information in preference to the above space-group names.
They are only intended as comments.
;
_shelx_estimated_absorpt_t_max 0.781
_shelx_estimated_absorpt_t_min 0.469
_reflns_odcompleteness_completeness 99.80
_reflns_odcompleteness_iscentric 1
_reflns_odcompleteness_theta 24.97
_olex2_refinement_description
;
1. Fixed Uiso
 At 1.2 times of:
  All C(H) groups
 At 1.5 times of:
  All O(H,H) groups
2. Others
 Fixed Sof: O15(0.5) O11(0.5) O14(0.5) O12(0.5) O13(0.5)
3.a Free rotating group:
 O9(H9A,H9B), O10(H10A,H10B)
3.b Rotating group:
 O7(H7A,H7B), O8(H8A,H8B)
3.c Aromatic/amide H refined with riding coordinates:
 C4(H4), C5(H5), C14(H14), C9(H9), C15(H15), C10(H10)
;
_olex2_submission_special_instructions 'No special instructions were received'
_oxdiff_exptl_absorpt_empirical_details
;
Empirical correction (ABSPACK) includes:
- Absorption correction using spherical harmonics
- Frame scaling
;
_oxdiff_exptl_absorpt_empirical_full_max 1.164
_oxdiff_exptl_absorpt_empirical_full_min 0.815

loop_
_space_group_symop_operation_xyz
'x, y, z'
'-x, -y, -z'

loop_
_atom_site_label
_atom_site_type_symbol
_atom_site_fract_x
_atom_site_fract_y
_atom_site_fract_z
_atom_site_U_iso_or_equiv
_atom_site_adp_type
_atom_site_occupancy
_atom_site_site_symmetry_order
_atom_site_calc_flag
_atom_site_refinement_flags_posn
_atom_site_refinement_flags_adp
_atom_site_refinement_flags_occupancy
_atom_site_disorder_assembly
_atom_site_disorder_group
Er1 Er 0.66421(2) 0.60840(3) 0.21396(2) 0.01243(8) Uani 1 1 d . . . . .
O3 O 0.4463(3) 0.6188(4) 0.3288(2) 0.0128(7) Uani 1 1 d . . . . .
O4 O 0.2565(4) 0.5084(4) 0.6374(2) 0.0153(8) Uani 1 1 d . . . . .
O7 O 0.7311(4) 0.3328(4) 0.2445(2) 0.0166(8) Uani 1 1 d . . . . .
H7A H 0.793676 0.288240 0.287570 0.025 Uiso 1 1 d GR . . . .
H7B H 0.792985 0.292650 0.197710 0.025 Uiso 1 1 d GR . . . .
O5 O 0.4431(4) 0.8332(4) 0.1660(2) 0.0189(8) Uani 1 1 d . . . . .
O1 O 0.4631(4) 0.5392(4) 0.1695(2) 0.0158(8) Uani 1 1 d . . . . .
O2 O 0.2647(4) 0.4604(4) -0.0656(2) 0.0184(8) Uani 1 1 d . . . . .
O8 O 0.6990(4) 0.7914(4) 0.2811(2) 0.0206(8) Uani 1 1 d . . . . .
H8A H 0.709415 0.870132 0.240240 0.031 Uiso 1 1 d GR . . . .
H8B H 0.790443 0.751671 0.302283 0.031 Uiso 1 1 d GR . . . .
O6 O 0.2585(4) 1.1994(4) -0.0920(2) 0.0192(8) Uani 1 1 d . . . . .
N3 N -0.0366(4) 0.5233(5) 0.1892(3) 0.0151(9) Uani 1 1 d . . . . .
O9 O 0.8883(4) 0.1281(4) 0.3795(3) 0.0214(8) Uiso 1 1 d . . . . .
H9A H 0.913206 0.178030 0.409489 0.032 Uiso 1 1 d G . . . .
H9B H 0.974681 0.066248 0.355260 0.032 Uiso 1 1 d G . . . .
N4 N 0.1696(4) 0.6280(4) 0.4572(3) 0.0104(8) Uani 1 1 d . . . . .
N1 N 0.2125(4) 0.4794(5) 0.1217(3) 0.0135(9) Uani 1 1 d . . . . .
C7 C 0.3320(5) 0.5642(5) 0.4804(3) 0.0098(10) Uani 1 1 d . . . . .
C8 C 0.3620(5) 0.5059(5) 0.5690(3) 0.0091(10) Uani 1 1 d . . . . .
N7 N 0.1685(5) 1.0351(5) 0.0779(3) 0.0146(9) Uani 1 1 d . . . . .
N2 N 0.2229(5) 0.3683(6) 0.1993(3) 0.0280(12) Uani 1 1 d . . . . .
N6 N -0.0443(4) 0.6964(5) 0.3881(3) 0.0177(10) Uani 1 1 d . . . . .
C6 C 0.4607(5) 0.5648(5) 0.4103(3) 0.0105(10) Uani 1 1 d . . . . .
C12 C 0.3347(6) 1.0132(5) 0.0386(3) 0.0132(10) Uani 1 1 d . . . . .
N9 N -0.0857(5) 1.1417(5) 0.1285(3) 0.0225(10) Uani 1 1 d . . . . .
O10 O 0.1955(5) 0.9666(6) 0.3137(4) 0.0489(14) Uani 1 1 d . . . . .
H10A H 0.272752 0.954602 0.341328 0.073 Uiso 1 1 d G . . . .
H10B H 0.238775 0.906066 0.275773 0.073 Uiso 1 1 d G . . . .
C4 C 0.0584(5) 0.5702(5) 0.1170(3) 0.0132(10) Uani 1 1 d . . . . .
H4 H 0.022399 0.653778 0.070410 0.016 Uiso 1 1 calc R . . . .
N5 N 0.0435(4) 0.7193(5) 0.5086(3) 0.0202(10) Uani 1 1 d . . . . .
N8 N 0.1062(5) 0.9151(5) 0.0998(3) 0.0202(10) Uani 1 1 d . . . . .
C2 C 0.3548(5) 0.4885(6) 0.0601(3) 0.0130(10) Uani 1 1 d . . . . .
C13 C 0.3648(6) 1.1033(6) -0.0461(3) 0.0153(11) Uani 1 1 d . . . . .
C5 C 0.0700(6) 0.4017(7) 0.2364(4) 0.0259(14) Uani 1 1 d . . . . .
H5 H 0.037530 0.345326 0.291487 0.031 Uiso 1 1 calc R . . . .
C11 C 0.4594(5) 0.9137(5) 0.0885(3) 0.0131(10) Uani 1 1 d . . . . .
C1 C 0.4739(5) 0.5168(5) 0.0923(3) 0.0127(10) Uani 1 1 d . . . . .
C3 C 0.3695(5) 0.4768(5) -0.0292(3) 0.0131(10) Uani 1 1 d . . . . .
C14 C 0.0529(6) 1.1659(6) 0.0954(4) 0.0209(12) Uani 1 1 d . . . . .
H14 H 0.067759 1.261673 0.085580 0.025 Uiso 1 1 calc R . . . .
C9 C 0.1150(6) 0.6173(6) 0.3869(4) 0.0208(12) Uani 1 1 d . . . . .
H9 H 0.179550 0.561664 0.342228 0.025 Uiso 1 1 calc R . . . .
C15 C -0.0464(6) 0.9871(6) 0.1308(4) 0.0222(12) Uani 1 1 d . . . . .
H15 H -0.121695 0.935637 0.152714 0.027 Uiso 1 1 calc R . . . .
C10 C -0.0790(6) 0.7548(6) 0.4637(4) 0.0215(12) Uani 1 1 d . . . . .
H10 H -0.183700 0.816768 0.483259 0.026 Uiso 1 1 calc R . . . .
O15 O 0.4434(8) 1.2611(8) 0.3322(5) 0.0226(17) Uiso 0.5 1 d . . P A 1
O11 O 0.4552(8) 0.9608(8) 0.3755(5) 0.0221(16) Uiso 0.5 1 d . . P B 1
O14 O 0.5257(9) 1.1337(9) 0.2616(6) 0.037(2) Uiso 0.5 1 d . . P C 2
O12 O 0.3610(10) 0.9066(10) 0.4764(6) 0.042(2) Uiso 0.5 1 d . . P D 2
O13 O 0.4075(10) 0.9135(10) 0.5592(7) 0.045(2) Uiso 0.5 1 d . . P E 1

loop_
_atom_site_aniso_label
_atom_site_aniso_U_11
_atom_site_aniso_U_22
_atom_site_aniso_U_33
_atom_site_aniso_U_23
_atom_site_aniso_U_13
_atom_site_aniso_U_12
Er1 0.00842(11) 0.02156(13) 0.00683(12) -0.00007(9) -0.00078(9) -0.00644(9)
O3 0.0085(15) 0.0225(19) 0.0057(18) -0.0011(14) -0.0010(14) -0.0044(14)
O4 0.0089(16) 0.0241(19) 0.0094(19) -0.0007(15) 0.0018(14) -0.0053(14)
O7 0.0104(16) 0.0217(19) 0.016(2) -0.0045(16) -0.0013(15) -0.0035(14)
O5 0.0171(17) 0.025(2) 0.0118(19) 0.0043(16) -0.0017(15) -0.0087(15)
O1 0.0118(16) 0.029(2) 0.0105(19) -0.0060(16) 0.0001(14) -0.0112(15)
O2 0.0131(16) 0.040(2) 0.0099(19) -0.0049(16) -0.0013(14) -0.0174(16)
O8 0.0241(18) 0.021(2) 0.020(2) 0.0067(16) -0.0136(16) -0.0129(16)
O6 0.0185(17) 0.025(2) 0.0117(19) 0.0081(16) -0.0082(15) -0.0084(15)
N3 0.013(2) 0.025(2) 0.011(2) -0.0048(19) 0.0001(18) -0.0109(18)
N4 0.0087(18) 0.012(2) 0.007(2) -0.0043(16) 0.0025(16) -0.0013(16)
N1 0.0093(19) 0.025(2) 0.008(2) -0.0011(18) -0.0017(17) -0.0089(17)
C7 0.005(2) 0.014(2) 0.011(3) -0.009(2) 0.0009(19) 0.0003(18)
C8 0.007(2) 0.009(2) 0.013(3) -0.0071(19) -0.0004(19) -0.0018(18)
N7 0.017(2) 0.018(2) 0.012(2) 0.0009(18) -0.0055(18) -0.0111(18)
N2 0.011(2) 0.045(3) 0.021(3) 0.014(2) -0.005(2) -0.012(2)
N6 0.0098(19) 0.025(2) 0.019(2) -0.004(2) -0.0061(18) -0.0036(17)
C6 0.012(2) 0.012(2) 0.007(2) -0.0014(19) 0.000(2) -0.0049(19)
C12 0.018(2) 0.016(3) 0.010(3) -0.006(2) -0.002(2) -0.008(2)
N9 0.019(2) 0.024(3) 0.022(3) -0.009(2) -0.001(2) -0.0035(19)
O10 0.034(2) 0.041(3) 0.043(3) -0.007(2) 0.012(2) 0.010(2)
C4 0.013(2) 0.014(2) 0.013(3) -0.003(2) -0.002(2) -0.0052(19)
N5 0.0069(19) 0.032(3) 0.019(3) -0.012(2) 0.0023(18) -0.0007(18)
N8 0.021(2) 0.020(2) 0.023(3) -0.001(2) -0.003(2) -0.0117(19)
C2 0.006(2) 0.025(3) 0.008(2) 0.001(2) -0.0010(19) -0.0081(19)
C13 0.022(3) 0.018(3) 0.013(3) 0.001(2) -0.006(2) -0.014(2)
C5 0.013(2) 0.048(4) 0.014(3) 0.009(3) -0.003(2) -0.017(3)
C11 0.014(2) 0.012(2) 0.014(3) 0.000(2) -0.004(2) -0.0054(19)
C1 0.008(2) 0.019(3) 0.011(3) 0.001(2) -0.004(2) -0.0055(19)
C3 0.012(2) 0.013(2) 0.013(3) 0.001(2) -0.005(2) -0.0036(19)
C14 0.027(3) 0.021(3) 0.014(3) -0.005(2) -0.004(2) -0.006(2)
C9 0.018(3) 0.030(3) 0.013(3) -0.006(2) -0.004(2) -0.003(2)
C15 0.019(3) 0.029(3) 0.022(3) -0.007(3) -0.003(2) -0.010(2)
C10 0.011(2) 0.032(3) 0.018(3) -0.009(2) -0.001(2) -0.002(2)

loop_
_atom_type_symbol
_atom_type_description
_atom_type_scat_dispersion_real
_atom_type_scat_dispersion_imag
_atom_type_scat_source
C C 0.0033 0.0016 'International Tables Vol C Tables 4.2.6.8 and 6.1.1.4'
H H 0.0000 0.0000 'International Tables Vol C Tables 4.2.6.8 and 6.1.1.4'
Er Er -0.2586 4.9576 'International Tables Vol C Tables 4.2.6.8 and 6.1.1.4'
N N 0.0061 0.0033 'International Tables Vol C Tables 4.2.6.8 and 6.1.1.4'
O O 0.0106 0.0060 'International Tables Vol C Tables 4.2.6.8 and 6.1.1.4'

loop_
_geom_angle_atom_site_label_1
_geom_angle_atom_site_label_2
_geom_angle_atom_site_label_3
_geom_angle
_geom_angle_site_symmetry_1
_geom_angle_site_symmetry_3
_geom_angle_publ_flag
O3 Er1 O4 66.19(10) . 2_666 ?
O3 Er1 O7 87.90(11) . . ?
O3 Er1 O5 72.95(11) . . ?
O3 Er1 O1 69.95(11) . . ?
O3 Er1 O2 135.11(11) . 2_665 ?
O3 Er1 O8 83.36(11) . . ?
O3 Er1 O6 134.50(11) . 2_675 ?
O3 Er1 N3 141.28(13) . 1_655 ?
O4 Er1 O2 137.35(11) 2_666 2_665 ?
O4 Er1 O6 132.63(11) 2_666 2_675 ?
O4 Er1 N3 75.13(12) 2_666 1_655 ?
O7 Er1 O4 68.06(12) . 2_666 ?
O7 Er1 O5 137.77(11) . . ?
O7 Er1 O1 69.60(11) . . ?
O7 Er1 O2 75.70(12) . 2_665 ?
O7 Er1 O6 135.81(12) . 2_675 ?
O7 Er1 N3 79.16(12) . 1_655 ?
O5 Er1 O4 130.45(11) . 2_666 ?
O5 Er1 O1 68.53(12) . . ?
O5 Er1 O2 91.64(12) . 2_665 ?
O5 Er1 O6 65.36(11) . 2_675 ?
O5 Er1 N3 137.59(12) . 1_655 ?
O1 Er1 O4 118.62(11) . 2_666 ?
O1 Er1 O2 65.18(10) . 2_665 ?
O1 Er1 O6 108.72(12) . 2_675 ?
O1 Er1 N3 135.17(12) . 1_655 ?
O2 Er1 O6 65.14(12) 2_665 2_675 ?
O2 Er1 N3 76.69(12) 2_665 1_655 ?
O8 Er1 O4 68.63(12) . 2_666 ?
O8 Er1 O7 135.63(13) . . ?
O8 Er1 O5 80.19(12) . . ?
O8 Er1 O1 143.41(11) . . ?
O8 Er1 O2 136.39(11) . 2_665 ?
O8 Er1 O6 72.65(12) . 2_675 ?
O8 Er1 N3 81.06(13) . 1_655 ?
O6 Er1 N3 72.83(12) 2_675 1_655 ?
C6 O3 Er1 124.0(3) . . ?
C8 O4 Er1 120.4(3) . 2_666 ?
Er1 O7 H7A 111.0 . . ?
Er1 O7 H7B 110.8 . . ?
H7A O7 H7B 102.9 . . ?
C11 O5 Er1 119.5(3) . . ?
C1 O1 Er1 122.4(3) . . ?
C3 O2 Er1 120.6(3) . 2_665 ?
Er1 O8 H8A 109.8 . . ?
Er1 O8 H8B 109.8 . . ?
H8A O8 H8B 103.9 . . ?
C13 O6 Er1 118.1(3) . 2_675 ?
C4 N3 Er1 127.4(3) . 1_455 ?
C4 N3 C5 103.0(4) . . ?
C5 N3 Er1 128.7(3) . 1_455 ?
H9A O9 H9B 109.5 . . ?
N5 N4 C7 121.5(4) . . ?
C9 N4 C7 129.6(4) . . ?
C9 N4 N5 108.9(4) . . ?
N2 N1 C2 121.1(4) . . ?
C4 N1 N2 110.1(4) . . ?
C4 N1 C2 128.8(4) . . ?
C8 C7 N4 122.0(4) . . ?
C8 C7 C6 120.2(4) . . ?
C6 C7 N4 117.8(4) . . ?
O4 C8 C7 125.8(4) . . ?
O4 C8 C6 114.5(4) . 2_666 ?
C7 C8 C6 119.7(4) . 2_666 ?
N8 N7 C12 122.0(4) . . ?
C14 N7 C12 127.9(4) . . ?
C14 N7 N8 110.1(4) . . ?
C5 N2 N1 101.9(4) . . ?
C9 N6 C10 101.2(4) . . ?
O3 C6 C7 125.2(4) . . ?
O3 C6 C8 114.8(4) . 2_666 ?
C7 C6 C8 120.0(4) . 2_666 ?
C13 C12 N7 118.1(4) . . ?
C11 C12 N7 119.5(4) . . ?
C11 C12 C13 122.2(4) . . ?
C14 N9 C15 103.0(4) . . ?
H10A O10 H10B 104.5 . . ?
N3 C4 H4 125.2 . . ?
N1 C4 N3 109.7(4) . . ?
N1 C4 H4 125.2 . . ?
C10 N5 N4 101.9(4) . . ?
C15 N8 N7 101.2(4) . . ?
C1 C2 N1 117.7(4) . . ?
C3 C2 N1 120.4(4) . . ?
C3 C2 C1 121.9(4) . . ?
O6 C13 C12 125.3(4) . . ?
O6 C13 C11 115.4(4) . 2_675 ?
C12 C13 C11 119.3(4) . 2_675 ?
N3 C5 H5 122.3 . . ?
N2 C5 N3 115.3(5) . . ?
N2 C5 H5 122.3 . . ?
O5 C11 C12 126.5(4) . . ?
O5 C11 C13 115.1(4) . 2_675 ?
C12 C11 C13 118.4(4) . 2_675 ?
O1 C1 C2 125.1(4) . . ?
O1 C1 C3 115.5(4) . 2_665 ?
C2 C1 C3 119.4(4) . 2_665 ?
O2 C3 C2 126.5(4) . . ?
O2 C3 C1 115.0(4) . 2_665 ?
C2 C3 C1 118.6(4) . 2_665 ?
N7 C14 H14 124.7 . . ?
N9 C14 N7 110.5(4) . . ?
N9 C14 H14 124.7 . . ?
N4 C9 N6 111.6(5) . . ?
N4 C9 H9 124.2 . . ?
N6 C9 H9 124.2 . . ?
N9 C15 H15 122.4 . . ?
N8 C15 N9 115.2(4) . . ?
N8 C15 H15 122.4 . . ?
N6 C10 H10 121.8 . . ?
N5 C10 N6 116.3(4) . . ?
N5 C10 H10 121.8 . . ?

loop_
_geom_bond_atom_site_label_1
_geom_bond_atom_site_label_2
_geom_bond_distance
_geom_bond_site_symmetry_2
_geom_bond_publ_flag
Er1 O3 2.319(3) . ?
Er1 O4 2.416(3) 2_666 ?
Er1 O7 2.377(3) . ?
Er1 O5 2.377(3) . ?
Er1 O1 2.409(3) . ?
Er1 O2 2.426(3) 2_665 ?
Er1 O8 2.369(3) . ?
Er1 O6 2.433(3) 2_675 ?
Er1 N3 2.461(4) 1_655 ?
O3 C6 1.247(6) . ?
O4 C8 1.250(5) . ?
O7 H7A 0.8825 . ?
O7 H7B 0.8820 . ?
O5 C11 1.254(6) . ?
O1 C1 1.241(6) . ?
O2 C3 1.268(6) . ?
O8 H8A 0.8621 . ?
O8 H8B 0.8617 . ?
O6 C13 1.246(6) . ?
N3 C4 1.331(6) . ?
N3 C5 1.347(6) . ?
O9 H9A 0.8498 . ?
O9 H9B 0.8500 . ?
N4 C7 1.438(6) . ?
N4 N5 1.367(5) . ?
N4 C9 1.326(6) . ?
N1 N2 1.369(6) . ?
N1 C4 1.329(6) . ?
N1 C2 1.429(6) . ?
C7 C8 1.385(7) . ?
C7 C6 1.396(6) . ?
C8 C6 1.545(6) 2_666 ?
N7 C12 1.435(6) . ?
N7 N8 1.377(5) . ?
N7 C14 1.323(6) . ?
N2 C5 1.313(6) . ?
N6 C9 1.337(6) . ?
N6 C10 1.342(7) . ?
C12 C13 1.397(7) . ?
C12 C11 1.395(7) . ?
N9 C14 1.314(6) . ?
N9 C15 1.356(7) . ?
O10 H10A 0.8501 . ?
O10 H10B 0.8501 . ?
C4 H4 0.9300 . ?
N5 C10 1.320(7) . ?
N8 C15 1.318(6) . ?
C2 C1 1.404(6) . ?
C2 C3 1.386(7) . ?
C13 C11 1.530(6) 2_675 ?
C5 H5 0.9300 . ?
C1 C3 1.532(6) 2_665 ?
C14 H14 0.9300 . ?
C9 H9 0.9300 . ?
C15 H15 0.9300 . ?
C10 H10 0.9300 . ?
